data_4337624
loop_
_publ_author_name
'Pineda, Eufemio Moreno'
'Tuna, Floriana'
'Zheng, Yan-Zhen'
'Teat, Simon J.'
'Winpenny, Richard E. P.'
'Schnack, J\"urgen'
'McInnes, Eric J. L.'

_publ_section_title
;
 Iron Lanthanide Phosphonate Clusters: {Fe6Ln6P6} Wells-Dawson-like
 Structures with D3d Symmetry.
;
_journal_issue 6
_journal_name_full 'Inorganic chemistry'
_journal_page_first 3032
_journal_page_last 3038
_journal_paper_doi 10.1021/ic402839q
_journal_volume 53
_journal_year 2014
_chemical_formula_moiety 'C127 H192 Fe6 O59 P6 Tb6'
_chemical_formula_sum 'C127 H192 Fe6 O59 P6 Tb6'
_chemical_formula_weight 4137.23
_chemical_name_systematic
;
 ?
;
_space_group_crystal_system trigonal
_space_group_IT_number 167
_space_group_name_Hall '-R 3 2"c'
_space_group_name_H-M_alt 'R -3 c'
_symmetry_space_group_name_Hall '-R 3 2"c'
_symmetry_space_group_name_H-M 'R -3 c :H'
_atom_sites_solution_hydrogens geom
_atom_sites_solution_primary direct
_audit_creation_date 2013-10-26
_audit_creation_method
;
  Olex2 1.2-ac2
  (compiled 2012.03.27 svn.r2268, GUI svn.r4156)
;
_cell_angle_alpha 90
_cell_angle_beta 90
_cell_angle_gamma 120
_cell_formula_units_Z 6
_cell_length_a 16.8951(2)
_cell_length_b 16.8951(2)
_cell_length_c 103.8149(15)
_cell_measurement_reflns_used 44273
_cell_measurement_temperature 100
_cell_measurement_theta_max 28.8510
_cell_measurement_theta_min 1.6160
_cell_volume 25663.3(6)
_computing_cell_refinement
;
CrysAlisPro, Agilent Technologies,
Version 1.171.36.28 (release 01-02-2013 CrysAlis171 .NET)
(compiled Feb  1 2013,16:14:44)
;
_computing_data_collection
;
CrysAlisPro, Agilent Technologies,
Version 1.171.36.28 (release 01-02-2013 CrysAlis171 .NET)
(compiled Feb  1 2013,16:14:44)
;
_computing_data_reduction
;
CrysAlisPro, Agilent Technologies,
Version 1.171.36.28 (release 01-02-2013 CrysAlis171 .NET)
(compiled Feb  1 2013,16:14:44)
;
_computing_molecular_graphics
;
O. V. Dolomanov, L. J. Bourhis, R. J. Gildea, J. A. K. Howard and H. Puschmann,
OLEX2: a complete structure solution, refinement and analysis program.
J. Appl. Cryst. (2009). 42, 339-341.
;
_computing_publication_material
;
O. V. Dolomanov, L. J. Bourhis, R. J. Gildea, J. A. K. Howard and H. Puschmann,
OLEX2: a complete structure solution, refinement and analysis program.
J. Appl. Cryst. (2009). 42, 339-341.
;
_computing_structure_refinement
;
SHELXL, G.M. Sheldrick, Acta Cryst.
(2008). A64, 112-122
;
_computing_structure_solution
;
SHELXS, G.M. Sheldrick, Acta Cryst.
(2008). A64, 112-122
;
_diffrn_ambient_temperature 100.0
_diffrn_measured_fraction_theta_full 0.9659
_diffrn_measured_fraction_theta_max 0.9462
_diffrn_measurement_details
;
  1 omega    2.20  182.01   0.2997    9.9860
omega____ theta____ kappa____ phi______ frames
    -       28.0000   73.8962  -25.8019 600

  2 omega    2.20  182.01   0.2997    9.9860
omega____ theta____ kappa____ phi______ frames
    -       28.0000   73.8962   94.1981 600

  3 omega    2.20  182.01   0.2997    9.9860
omega____ theta____ kappa____ phi______ frames
    -       28.0000   73.8962 -145.8038 600
;
_diffrn_measurement_device_type 'Saxi-CrysAlisPro-abstract goniometer imported SAXI images'
_diffrn_measurement_method '\w scans'
_diffrn_orient_matrix_UB_11 -0.0353476000
_diffrn_orient_matrix_UB_12 -0.0406257000
_diffrn_orient_matrix_UB_13 -0.0028099000
_diffrn_orient_matrix_UB_21 0.0030900000
_diffrn_orient_matrix_UB_22 0.0244064000
_diffrn_orient_matrix_UB_23 -0.0057125000
_diffrn_orient_matrix_UB_31 0.0330455000
_diffrn_orient_matrix_UB_32 -0.0101863000
_diffrn_orient_matrix_UB_33 -0.0024759000
_diffrn_radiation_monochromator graphite
_diffrn_radiation_type 'Mo K\a'
_diffrn_radiation_wavelength 0.7107
_diffrn_reflns_av_R_equivalents 0.1040
_diffrn_reflns_av_unetI/netI 0.0410
_diffrn_reflns_Laue_measured_fraction_full 0.999
_diffrn_reflns_Laue_measured_fraction_max 0.969
_diffrn_reflns_limit_h_max 22
_diffrn_reflns_limit_h_min -22
_diffrn_reflns_limit_k_max 21
_diffrn_reflns_limit_k_min -22
_diffrn_reflns_limit_l_max 140
_diffrn_reflns_limit_l_min -135
_diffrn_reflns_number 70128
_diffrn_reflns_point_group_measured_fraction_full 0.999
_diffrn_reflns_point_group_measured_fraction_max 0.969
_diffrn_reflns_theta_full 25.242
_diffrn_reflns_theta_max 28.821
_diffrn_reflns_theta_min 1.598
_diffrn_source 'Enhance (Mo) X-ray Source'
_exptl_absorpt_coefficient_mu 3.070
_exptl_absorpt_correction_T_max 1.00000
_exptl_absorpt_correction_T_min 0.73933
_exptl_absorpt_correction_type multi-scan
_exptl_absorpt_process_details
;
CrysAlisPro, Agilent Technologies,
Version 1.171.36.28 (release 01-02-2013 CrysAlis171 .NET)
(compiled Feb  1 2013,16:14:44)
Empirical absorption correction using spherical harmonics,
 implemented in SCALE3 ABSPACK scaling algorithm.
;
_exptl_crystal_colour
;
;
_exptl_crystal_colour_lustre clear
_exptl_crystal_colour_primary red
_exptl_crystal_density_diffrn 1.606
_exptl_crystal_description hexagonal
_exptl_crystal_F_000 12372
_exptl_crystal_size_max 0.2
_exptl_crystal_size_mid 0.2
_exptl_crystal_size_min 0.1
_refine_diff_density_max 2.393
_refine_diff_density_min -1.531
_refine_diff_density_rms 0.201
_refine_ls_extinction_method none
_refine_ls_goodness_of_fit_ref 1.232
_refine_ls_hydrogen_treatment constr
_refine_ls_matrix_type full
_refine_ls_number_parameters 328
_refine_ls_number_reflns 7252
_refine_ls_number_restraints 34
_refine_ls_restrained_S_all 1.241
_refine_ls_R_factor_all 0.1031
_refine_ls_R_factor_gt 0.0950
_refine_ls_shift/su_max 0.003
_refine_ls_shift/su_mean 0.000
_refine_ls_structure_factor_coef Fsqd
_refine_ls_weighting_details 'w=1/[\s^2^(Fo^2^)+(0.0368P)^2^+1499.9500P] where P=(Fo^2^+2Fc^2^)/3'
_refine_ls_weighting_scheme calc
_refine_ls_wR_factor_gt 0.1972
_refine_ls_wR_factor_ref 0.2011
_reflns_Friedel_coverage 0.000
_reflns_number_gt 6649
_reflns_number_total 7252
_reflns_threshold_expression 'I > 2\s(I)'
_cod_data_source_file ic402839q_si_004.cif
_cod_data_source_block Fe6Tb6P6_Phenyl
_cod_original_cell_volume 25663.2(7)
_cod_database_code 4337624
_olex2_refinement_description
;
1. Fixed Uiso
 At 1.2 times of:
  All C(H) groups
 At 1.5 times of:
  All C(H,H,H) groups
2. Restrained distances
 C7-C6
 1.52 with sigma of 0.02
 C7-C4
 1.52 with sigma of 0.02
 C8-C7 = C7-C4
 1.52 with sigma of 0.02
 O16-C1C = C1C-O12
 1.23 with sigma of 0.02
 C4-C7 = C7-C9
 1.52 with sigma of 0.02
 C1C-C18 = C18-C1B
 1.52 with sigma of 0.02
 C1C-C18 = C18-C19
 1.52 with sigma of 0.02
 C1A-C18 = C18-C1C
 1.52 with sigma of 0.02
 C8-C4
 2.483 with sigma of 0.04
 O16-O12
 2.162 with sigma of 0.04
 C4-C9
 2.483 with sigma of 0.04
 C1C-C1B
 2.483 with sigma of 0.04
 C1C-C19
 2.483 with sigma of 0.04
 C1A-C1C
 2.483 with sigma of 0.04
 O7-C4 \\sim C4-O10
 with sigma of 0.02
 O3-C4 \\sim C4-O13
 with sigma of 0.02
3. Uiso/Uaniso restraints and constraints
Uanis(C18) \\sim Ueq, Uanis(C19) \\sim Ueq: with sigma of 0.01 and sigma for
terminal atoms of 0.02
Uanis(O14) = Uanis(O6)
Uanis(O16) = Uanis(O12)
Uanis(C1C) = Uanis(C4)
Uanis(C1C) = Uanis(C1D)
Uanis(C9) = Uanis(C16)
Uanis(C11) = Uanis(C4)
Uanis(C1A) = Uanis(C1B) = Uanis(C19)
Uanis(O7) = Uanis(O13)
Uanis(O3) = Uanis(O3)
Uanis(O3) = Uanis(O10)
Uanis(O3) = Uanis(O7) = Uanis(O13) = Uanis(O10)
4. Others
 Sof(O6)=Sof(O7)=Sof(O8)=Sof(O10)=Sof(O11)=Sof(O17)=Sof(O18)=Sof(C1D)=Sof(C16)=
 Sof(H16A)=Sof(H16B)=Sof(H16C)=1-FVAR(1)
 Sof(O3)=Sof(O9)=Sof(O12)=Sof(O13)=Sof(O14)=Sof(O15)=Sof(O16)=Sof(C1C)=Sof(C9)=
 Sof(H9A)=Sof(H9B)=Sof(H9C)=FVAR(1)
 Fixed Sof: O5(0.5)
5.a Me refined with riding coordinates:
 C1A(H1AA,H1AB,H1AC), C1B(H1BA,H1BB,H1BC), C5(H5A,H5B,H5C), C6(H6A,H6B,H6C),
 C8(H8A,H8B,H8C), C9(H9A,H9B,H9C), C12(H12A,H12B,H12C), C15(H15A,H15B,H15C),
 C16(H16A,H16B,H16C), C19(H19A,H19B,H19C)
5.b Aromatic/amide H refined with riding coordinates:
 C2(H2), C3(H3), C14(H14), C17(H17), C20(H20)
;
_shelx_space_group_comment
;
The symmetry employed for this shelxl refinement is uniquely defined
by the following loop, which should always be used as a source of
symmetry information in preference to the above space-group names.
They are only intended as comments.
;
_shelxl_version_number 2013-4

loop_
_space_group_symop_operation_xyz
'x, y, z'
'-y, x-y, z'
'-x+y, -x, z'
'x-y, -y, -z+1/2'
'-x, -x+y, -z+1/2'
'y, x, -z+1/2'
'x+2/3, y+1/3, z+1/3'
'-y+2/3, x-y+1/3, z+1/3'
'-x+y+2/3, -x+1/3, z+1/3'
'x-y+2/3, -y+1/3, -z+5/6'
'-x+2/3, -x+y+1/3, -z+5/6'
'y+2/3, x+1/3, -z+5/6'
'x+1/3, y+2/3, z+2/3'
'-y+1/3, x-y+2/3, z+2/3'
'-x+y+1/3, -x+2/3, z+2/3'
'x-y+1/3, -y+2/3, -z+7/6'
'-x+1/3, -x+y+2/3, -z+7/6'
'y+1/3, x+2/3, -z+7/6'
'-x, -y, -z'
'y, -x+y, -z'
'x-y, x, -z'
'-x+y, y, z-1/2'
'x, x-y, z-1/2'
'-y, -x, z-1/2'
'-x+2/3, -y+1/3, -z+1/3'
'y+2/3, -x+y+1/3, -z+1/3'
'x-y+2/3, x+1/3, -z+1/3'
'-x+y+2/3, y+1/3, z-1/6'
'x+2/3, x-y+1/3, z-1/6'
'-y+2/3, -x+1/3, z-1/6'
'-x+1/3, -y+2/3, -z+2/3'
'y+1/3, -x+y+2/3, -z+2/3'
'x-y+1/3, x+2/3, -z+2/3'
'-x+y+1/3, y+2/3, z+1/6'
'x+1/3, x-y+2/3, z+1/6'
'-y+1/3, -x+2/3, z+1/6'

loop_
_atom_site_label
_atom_site_type_symbol
_atom_site_fract_x
_atom_site_fract_y
_atom_site_fract_z
_atom_site_U_iso_or_equiv
_atom_site_adp_type
_atom_site_occupancy
_atom_site_symmetry_multiplicity
_atom_site_calc_flag
_atom_site_refinement_flags_posn
_atom_site_refinement_flags_adp
_atom_site_refinement_flags_occupancy
_atom_site_disorder_assembly
_atom_site_disorder_group
Tb1 Tb 0.15839(3) 0.21459(3) 0.01055(2) 0.03140(15) Uani 1 1 d . . . . .
Fe2 Fe 0.12746(12) 0.03669(18) -0.04344(2) 0.0650(6) Uani 1 1 d . . . . .
P1 P 0.1429(3) 0.1962(2) -0.02474(3) 0.0637(11) Uani 1 1 d . . . . .
O1 O 0.0000 0.0000 -0.04222(10) 0.031(2) Uani 1 3 d S T P A .
O2 O 0.1688(6) 0.1272(5) -0.02896(10) 0.065(3) Uani 1 1 d . . . . .
O3 O 0.0296(11) 0.3154(9) -0.00793(15) 0.0427(18) Uani 0.510(6) 1 d D . P A 1
O4 O 0.0444(6) 0.1673(6) -0.02841(11) 0.077(3) Uani 1 1 d . . . . .
O5 O 0.0196(9) 0.0844(8) 0.00089(12) 0.029(3) Uani 0.5 1 d . . P A .
O6 O 0.2080(12) 0.3255(12) 0.02563(16) 0.040(3) Uani 0.490(6) 1 d . . P A 2
O7 O 0.0876(11) 0.2718(9) -0.00010(15) 0.0427(18) Uani 0.490(6) 1 d D . P A 2
O8 O 0.1780(9) 0.1841(8) -0.01041(11) 0.029(3) Uani 0.490(6) 1 d . . P A 2
O9 O 0.1202(8) 0.2193(9) -0.01117(12) 0.032(3) Uani 0.510(6) 1 d . . P A 1
O10 O -0.0136(10) 0.3107(9) -0.00157(16) 0.0427(18) Uani 0.490(6) 1 d D . P A 2
O11 O 0.1640(11) 0.2698(10) 0.04580(13) 0.035(3) Uani 0.490(6) 1 d . . P A 2
O12 O 0.0081(11) -0.1516(10) -0.05465(14) 0.043(3) Uani 0.510(6) 1 d D . P A 1
O13 O 0.1431(10) 0.3485(9) 0.00636(14) 0.0427(18) Uani 0.510(6) 1 d D . P A 1
O14 O 0.2454(11) 0.3128(11) 0.02661(16) 0.040(3) Uani 0.510(6) 1 d . . P A 1
O15 O 0.2092(12) 0.2505(11) 0.04598(15) 0.046(4) Uani 0.510(6) 1 d . . P A 1
O16 O 0.1259(10) -0.0173(9) -0.05964(13) 0.043(3) Uani 0.510(6) 1 d D . P A 1
O17 O -0.0569(12) -0.1475(12) -0.05986(13) 0.048(4) Uani 0.490(6) 1 d . . P A 2
O18 O 0.0857(12) -0.0950(12) -0.05349(16) 0.051(4) Uani 0.490(6) 1 d . . P A 2
C1 C 0.0000 0.0000 0.0000 0.029(4) Uani 1 6 d S T P . .
C1A C 0.0108(19) -0.158(2) -0.0841(2) 0.157(6) Uani 1 1 d D . . . .
H1AA H 0.0224 -0.1832 -0.0916 0.236 Uiso 1 1 calc R U . . .
H1AB H 0.0198 -0.0982 -0.0861 0.236 Uiso 1 1 calc R U . . .
H1AC H -0.0510 -0.1967 -0.0813 0.236 Uiso 1 1 calc R U . . .
C1B C 0.1740(16) -0.0872(18) -0.0781(2) 0.157(6) Uani 1 1 d D . . . .
H1BA H 0.2147 -0.0804 -0.0712 0.236 Uiso 1 1 calc R U . . .
H1BB H 0.1828 -0.0284 -0.0804 0.236 Uiso 1 1 calc R U . . .
H1BC H 0.1865 -0.1141 -0.0854 0.236 Uiso 1 1 calc R U . . .
C1C C 0.069(2) -0.0993(13) -0.0618(2) 0.084(4) Uani 0.510(6) 1 d D . P A 1
C1D C 0.025(3) -0.133(3) -0.0615(3) 0.084(4) Uani 0.490(6) 1 d . . P A 2
C2 C 0.3111(11) 0.3343(11) -0.03217(19) 0.087(6) Uani 1 1 d . . . . .
H2 H 0.3336 0.2974 -0.0292 0.104 Uiso 1 1 calc R U . . .
C3 C 0.3713(12) 0.4215(13) -0.0374(3) 0.132(10) Uani 1 1 d . . . . .
H3 H 0.4335 0.4420 -0.0381 0.158 Uiso 1 1 calc R U . . .
C4 C 0.0871(10) 0.3551(10) -0.00063(13) 0.084(4) Uani 1 1 d D . . . .
C5 C 0.3424(12) 0.4910(10) 0.03440(15) 0.089(6) Uani 1 1 d . . . . .
H5A H 0.3793 0.4748 0.0292 0.133 Uiso 1 1 calc R U . . .
H5B H 0.3809 0.5487 0.0385 0.133 Uiso 1 1 calc R U . . .
H5C H 0.2988 0.4957 0.0290 0.133 Uiso 1 1 calc R U . . .
C6 C 0.1070(14) 0.4884(11) -0.0131(2) 0.110(7) Uani 1 1 d D . . . .
H6A H 0.1115 0.4600 -0.0209 0.164 Uiso 1 1 calc R U . . .
H6B H 0.1432 0.5536 -0.0140 0.164 Uiso 1 1 calc R U . . .
H6C H 0.0444 0.4713 -0.0117 0.164 Uiso 1 1 calc R U . . .
C7 C 0.1416(10) 0.4574(11) -0.00191(16) 0.097(7) Uani 1 1 d D . . . .
C8 C 0.1330(14) 0.4973(15) 0.0108(2) 0.127(9) Uani 1 1 d D . . . .
H8A H 0.0697 0.4758 0.0126 0.190 Uiso 1 1 calc R U . . .
H8B H 0.1655 0.5628 0.0103 0.190 Uiso 1 1 calc R U . . .
H8C H 0.1584 0.4783 0.0176 0.190 Uiso 1 1 calc R U . . .
C9 C 0.2376(14) 0.463(2) -0.0016(4) 0.081(7) Uani 0.510(6) 1 d D . P A 1
H9A H 0.2452 0.4403 0.0064 0.122 Uiso 0.510(6) 1 calc R U P A 1
H9B H 0.2849 0.5260 -0.0026 0.122 Uiso 0.510(6) 1 calc R U P A 1
H9C H 0.2412 0.4276 -0.0085 0.122 Uiso 0.510(6) 1 calc R U P A 1
C10 C 0.2184(10) 0.3044(8) -0.03146(14) 0.063(4) Uani 1 1 d . . . . .
C11 C 0.2296(15) 0.3267(12) 0.03823(14) 0.084(4) Uani 1 1 d . . . . .
C12 C 0.2401(18) 0.4402(16) 0.0535(2) 0.187(17) Uani 1 1 d . . . . .
H12A H 0.2802 0.4958 0.0580 0.281 Uiso 1 1 calc R U . . .
H12B H 0.2103 0.3912 0.0596 0.281 Uiso 1 1 calc R U . . .
H12C H 0.1949 0.4476 0.0489 0.281 Uiso 1 1 calc R U . . .
C13 C 0.2931(15) 0.4189(11) 0.04443(16) 0.104(8) Uani 1 1 d . . . . .
C14 C 0.2467(13) 0.4466(11) -0.0408(2) 0.096(6) Uani 1 1 d . . . . .
H14 H 0.2247 0.4845 -0.0435 0.116 Uiso 1 1 calc R U . . .
C15 C 0.364(2) 0.4083(14) 0.0520(2) 0.175(16) Uani 1 1 d . . . . .
H15A H 0.3968 0.3903 0.0463 0.263 Uiso 1 1 calc R U . . .
H15B H 0.3339 0.3624 0.0585 0.263 Uiso 1 1 calc R U . . .
H15C H 0.4057 0.4655 0.0560 0.263 Uiso 1 1 calc R U . . .
C16 C 0.243(2) 0.513(2) -0.0077(4) 0.081(7) Uani 0.490(6) 1 d . . P A 2
H16A H 0.2840 0.5024 -0.0024 0.122 Uiso 0.490(6) 1 calc R U P A 2
H16B H 0.2635 0.5767 -0.0079 0.122 Uiso 0.490(6) 1 calc R U P A 2
H16C H 0.2435 0.4916 -0.0163 0.122 Uiso 0.490(6) 1 calc R U P A 2
C17 C 0.3375(13) 0.4754(12) -0.0416(2) 0.112(8) Uani 1 1 d . . . . .
H17 H 0.3771 0.5326 -0.0451 0.135 Uiso 1 1 calc R U . . .
C18 C 0.0743(15) -0.1497(13) -0.07371(16) 0.104(6) Uani 1 1 d D U . . .
C19 C 0.068(2) -0.2397(17) -0.0702(2) 0.157(6) Uani 1 1 d D U . . .
H19A H 0.0074 -0.2813 -0.0671 0.236 Uiso 1 1 calc R U . . .
H19B H 0.1117 -0.2298 -0.0636 0.236 Uiso 1 1 calc R U . . .
H19C H 0.0800 -0.2652 -0.0777 0.236 Uiso 1 1 calc R U . . .
C20 C 0.1869(12) 0.3599(11) -0.03595(16) 0.081(5) Uani 1 1 d . . . . .
H20 H 0.1245 0.3394 -0.0357 0.097 Uiso 1 1 calc R U . . .

loop_
_atom_site_aniso_label
_atom_site_aniso_U_11
_atom_site_aniso_U_22
_atom_site_aniso_U_33
_atom_site_aniso_U_23
_atom_site_aniso_U_13
_atom_site_aniso_U_12
Tb1 0.0255(2) 0.0330(3) 0.0302(2) -0.00834(18) -0.00271(17) 0.01048(19)
Fe2 0.0412(9) 0.132(2) 0.0227(7) -0.0076(9) 0.0047(6) 0.0437(11)
P1 0.072(2) 0.0356(15) 0.0306(14) -0.0022(12) 0.0167(14) -0.0128(15)
O1 0.031(3) 0.031(3) 0.030(5) 0.000 0.000 0.0154(17)
O2 0.049(5) 0.032(4) 0.089(7) 0.010(4) -0.027(5) 0.003(4)
O3 0.052(5) 0.026(3) 0.055(5) -0.008(3) 0.003(4) 0.022(3)
O4 0.055(5) 0.028(4) 0.127(9) -0.010(5) 0.052(6) 0.005(4)
O5 0.032(7) 0.026(6) 0.032(6) -0.005(5) -0.007(5) 0.018(5)
O6 0.039(8) 0.033(5) 0.038(5) -0.010(4) -0.009(6) 0.012(5)
O7 0.052(5) 0.026(3) 0.055(5) -0.008(3) 0.003(4) 0.022(3)
O8 0.036(7) 0.026(6) 0.024(6) -0.006(5) -0.002(5) 0.015(6)
O9 0.022(6) 0.032(7) 0.036(6) -0.001(5) -0.010(5) 0.010(5)
O10 0.052(5) 0.026(3) 0.055(5) -0.008(3) 0.003(4) 0.022(3)
O11 0.042(8) 0.037(8) 0.031(7) -0.011(6) -0.006(6) 0.023(7)
O12 0.051(7) 0.045(6) 0.034(5) -0.008(5) 0.002(5) 0.026(5)
O13 0.052(5) 0.026(3) 0.055(5) -0.008(3) 0.003(4) 0.022(3)
O14 0.039(8) 0.033(5) 0.038(5) -0.010(4) -0.009(6) 0.012(5)
O15 0.050(9) 0.040(8) 0.045(9) -0.017(7) -0.007(7) 0.020(8)
O16 0.051(7) 0.045(6) 0.034(5) -0.008(5) 0.002(5) 0.026(5)
O17 0.062(11) 0.053(10) 0.026(7) -0.009(7) 0.000(7) 0.027(8)
O18 0.054(10) 0.052(10) 0.053(10) -0.009(8) 0.007(8) 0.032(9)
C1 0.025(6) 0.025(6) 0.035(11) 0.000 0.000 0.013(3)
C1A 0.201(14) 0.206(14) 0.111(10) -0.061(9) -0.006(9) 0.136(11)
C1B 0.201(14) 0.206(14) 0.111(10) -0.061(9) -0.006(9) 0.136(11)
C1C 0.133(11) 0.080(8) 0.042(4) -0.015(5) -0.004(6) 0.055(8)
C1D 0.133(11) 0.080(8) 0.042(4) -0.015(5) -0.004(6) 0.055(8)
C2 0.060(9) 0.055(9) 0.126(15) 0.027(9) 0.038(10) 0.014(8)
C3 0.048(9) 0.075(12) 0.24(3) 0.092(16) 0.035(13) 0.009(9)
C4 0.133(11) 0.080(8) 0.042(4) -0.015(5) -0.004(6) 0.055(8)
C5 0.082(11) 0.049(8) 0.075(10) -0.023(7) 0.005(9) -0.013(8)
C6 0.107(16) 0.045(9) 0.137(19) 0.004(10) 0.015(14) 0.009(10)
C7 0.050(9) 0.126(17) 0.105(14) -0.057(13) -0.007(9) 0.036(10)
C8 0.087(14) 0.14(2) 0.14(2) -0.077(17) -0.022(14) 0.053(15)
C9 0.056(12) 0.069(16) 0.12(2) 0.030(13) 0.019(13) 0.033(12)
C10 0.061(8) 0.032(6) 0.076(9) 0.007(6) 0.031(7) 0.007(6)
C11 0.133(11) 0.080(8) 0.042(4) -0.015(5) -0.004(6) 0.055(8)
C12 0.13(2) 0.13(2) 0.15(2) -0.090(17) 0.075(18) -0.047(16)
C13 0.127(16) 0.059(10) 0.055(9) -0.033(8) 0.003(10) -0.007(10)
C14 0.096(14) 0.050(9) 0.141(17) 0.037(10) 0.038(12) 0.036(9)
C15 0.24(3) 0.065(13) 0.115(18) -0.024(12) -0.09(2) -0.007(17)
C16 0.056(12) 0.069(16) 0.12(2) 0.030(13) 0.019(13) 0.033(12)
C17 0.069(11) 0.059(10) 0.17(2) 0.060(12) 0.028(13) 0.002(9)
C18 0.126(10) 0.106(10) 0.085(9) -0.022(7) 0.001(8) 0.062(8)
C19 0.201(14) 0.206(14) 0.111(10) -0.061(9) -0.006(9) 0.136(11)
C20 0.068(10) 0.060(9) 0.097(12) 0.016(9) 0.031(9) 0.018(8)

loop_
_atom_type_symbol
_atom_type_description
_atom_type_scat_dispersion_real
_atom_type_scat_dispersion_imag
_atom_type_scat_source
C C 0.0033 0.0016 'International Tables Vol C Tables 4.2.6.8 and 6.1.1.4'
H H 0.0000 0.0000 'International Tables Vol C Tables 4.2.6.8 and 6.1.1.4'
Fe Fe 0.3463 0.8444 'International Tables Vol C Tables 4.2.6.8 and 6.1.1.4'
O O 0.0106 0.0060 'International Tables Vol C Tables 4.2.6.8 and 6.1.1.4'
P P 0.1023 0.0942 'International Tables Vol C Tables 4.2.6.8 and 6.1.1.4'
Tb Tb -0.1723 4.1537 'International Tables Vol C Tables 4.2.6.8 and 6.1.1.4'

loop_
_geom_angle_atom_site_label_1
_geom_angle_atom_site_label_2
_geom_angle_atom_site_label_3
_geom_angle
_geom_angle_site_symmetry_1
_geom_angle_site_symmetry_3
O3 Tb1 O4 90.0(4) 20 20
O3 Tb1 O5 109.5(5) 20 20
O3 Tb1 O5 137.8(5) 20 .
O3 Tb1 O9 97.6(5) 20 .
O3 Tb1 O13 97.0(5) 20 .
O4 Tb1 O5 83.0(4) 20 20
O4 Tb1 O5 94.2(4) 20 .
O4 Tb1 O7 84.4(4) 20 20
O4 Tb1 O10 112.7(4) 20 20
O5 Tb1 O5 30.4(4) . 20
O6 Tb1 O4 83.5(5) . 20
O6 Tb1 O5 164.3(5) . 20
O6 Tb1 O5 144.0(5) . .
O6 Tb1 O7 118.2(6) . 20
O6 Tb1 O8 143.9(6) . .
O6 Tb1 O10 79.9(6) . 20
O7 Tb1 O4 151.5(5) . 20
O7 Tb1 O5 95.8(5) . 20
O7 Tb1 O5 68.1(4) 20 20
O7 Tb1 O5 72.8(5) . .
O7 Tb1 O5 97.2(4) 20 .
O7 Tb1 O6 92.4(6) . .
O7 Tb1 O7 121.65(7) . 20
O7 Tb1 O8 77.9(5) . .
O7 Tb1 O10 50.8(5) 20 20
O7 Tb1 O10 94.1(5) . 20
O8 Tb1 O4 120.7(4) . 20
O8 Tb1 O5 66.3(4) . .
O8 Tb1 O5 51.4(4) . 20
O8 Tb1 O7 47.4(5) . 20
O8 Tb1 O10 66.4(5) . 20
O9 Tb1 O4 147.5(4) . 20
O9 Tb1 O5 64.7(4) . 20
O9 Tb1 O5 59.4(4) . .
O9 Tb1 O13 68.9(5) . .
O10 Tb1 O5 112.7(5) 20 20
O10 Tb1 O5 132.6(5) 20 .
O13 Tb1 O4 141.6(5) . 20
O13 Tb1 O5 128.6(5) . 20
O13 Tb1 O5 105.0(4) . .
O14 Tb1 O3 63.7(6) . 20
O14 Tb1 O4 71.9(5) . 20
O14 Tb1 O5 156.0(5) . .
O14 Tb1 O5 153.6(5) . 20
O14 Tb1 O9 139.3(5) . .
O14 Tb1 O13 77.6(5) . .
O1 Fe2 O2 95.9(4) . .
O1 Fe2 O4 94.2(4) . 3
O1 Fe2 O11 166.9(5) . 20
O1 Fe2 O12 89.3(4) . 2
O1 Fe2 O15 165.3(5) . 20
O1 Fe2 O18 88.0(5) . .
O2 Fe2 O4 79.7(3) . 3
O2 Fe2 O11 78.3(5) . 20
O2 Fe2 O12 81.3(5) . 2
O2 Fe2 O15 96.1(6) . 20
O2 Fe2 O18 158.2(5) . .
O4 Fe2 O11 96.3(5) 3 20
O4 Fe2 O12 161.0(5) 3 2
O4 Fe2 O15 79.8(5) 3 20
O4 Fe2 O18 78.6(5) 3 .
O11 Fe2 O18 101.7(6) 20 .
O15 Fe2 O12 100.7(6) 20 2
O16 Fe2 O1 99.1(5) . .
O16 Fe2 O2 160.5(5) . .
O16 Fe2 O4 111.4(5) . 3
O16 Fe2 O12 86.5(6) . 2
O16 Fe2 O15 71.2(7) . 20
O17 Fe2 O1 96.7(6) 2 .
O17 Fe2 O2 113.6(6) 2 .
O17 Fe2 O4 161.7(6) 2 3
O17 Fe2 O11 75.3(7) 2 20
O17 Fe2 O18 87.1(7) 2 .
O2 P1 O4 111.9(5) . .
O2 P1 O8 84.5(6) . .
O2 P1 O9 131.4(7) . .
O2 P1 C10 110.4(6) . .
O4 P1 O8 125.8(6) . .
O4 P1 O9 86.6(6) . .
O4 P1 C10 109.8(7) . .
O8 P1 C10 111.4(7) . .
O9 P1 C10 103.8(7) . .
Fe2 O1 Fe2 119.57(8) 2 .
Fe2 O1 Fe2 119.57(8) 3 .
Fe2 O1 Fe2 119.57(8) 3 2
Fe2 O2 Tb1 105.9(4) . 20
P1 O2 Tb1 114.7(5) . 20
P1 O2 Fe2 133.3(5) . .
C4 O3 Tb1 127.5(12) . 21
Fe2 O4 Tb1 108.1(4) 2 21
P1 O4 Tb1 116.0(6) . 21
P1 O4 Fe2 131.9(5) . 2
Tb1 O5 Tb1 104.0(4) . 21
O5 O5 Tb1 75.1(8) 20 .
O5 O5 Tb1 140.0(14) 20 21
O5 O5 Tb1 161.8(13) 21 .
O5 O5 Tb1 74.5(9) 21 21
O5 O5 O5 118.0(6) 20 21
C1 O5 Tb1 127.2(8) . 21
C1 O5 Tb1 127.7(8) . .
C1 O5 O5 59.75(7) . 20
C1 O5 O5 59.75(7) . 21
C11 O6 Tb1 131.9(13) . .
Tb1 O7 Tb1 115.1(6) . 21
C4 O7 Tb1 105.2(9) . 21
C4 O7 Tb1 137.8(11) . .
Tb1 O8 Tb1 108.7(5) . 20
P1 O8 Tb1 110.9(6) . 20
P1 O8 Tb1 136.4(7) . .
Tb1 O9 Tb1 103.9(5) . 21
P1 O9 Tb1 107.3(6) . 21
P1 O9 Tb1 138.6(7) . .
C4 O10 Tb1 102.3(8) . 21
C11 O11 Fe2 124.8(11) . 21
C1C O12 Fe2 128.5(16) . 3
C4 O13 Tb1 128.8(11) . .
C11 O14 Tb1 134.4(14) . .
C11 O15 Fe2 121.4(13) . 21
C1C O16 Fe2 120.7(12) . .
C1D O17 Fe2 118.7(18) . 3
C1D O18 Fe2 128(2) . .
O5 C1 O5 119.49(15) . 3
O5 C1 O5 119.49(15) 19 21
O5 C1 O5 60.51(15) 2 21
O5 C1 O5 60.51(15) 20 3
O5 C1 O5 180.0(13) 21 3
O5 C1 O5 60.51(15) 19 3
O5 C1 O5 119.49(15) 2 3
O5 C1 O5 119.49(15) 20 21
O5 C1 O5 180(2) 20 2
O5 C1 O5 119.50(15) . 2
O5 C1 O5 60.50(15) . 20
O5 C1 O5 179.987(2) . 19
O5 C1 O5 60.51(15) . 21
O5 C1 O5 60.51(15) 2 19
O5 C1 O5 119.49(15) 20 19
O12 C1C O16 126.4(17) . .
O12 C1C C18 110.8(16) . .
O16 C1C C18 122.5(16) . .
O17 C1D C18 132(3) . .
O18 C1D O17 123(3) . .
O18 C1D C18 105(3) . .
C10 C2 C3 119.4(17) . .
C17 C3 C2 119.6(17) . .
O3 C4 O13 142.6(16) . .
O3 C4 C7 117.8(13) . .
O7 C4 O10 94.4(12) . .
O7 C4 C7 147.5(14) . .
O10 C4 C7 117.7(11) . .
O13 C4 C7 95.7(13) . .
C4 C7 C6 110.3(12) . .
C4 C7 C8 107.0(14) . .
C4 C7 C9 95.2(14) . .
C4 C7 C16 124.2(17) . .
C6 C7 C8 112.1(16) . .
C6 C7 C9 123.9(19) . .
C6 C7 C16 89.8(18) . .
C8 C7 C9 106.2(19) . .
C8 C7 C16 112.3(19) . .
C2 C10 P1 119.8(12) . .
C20 C10 P1 121.0(12) . .
C20 C10 C2 119.2(13) . .
O6 C11 C13 118.0(16) . .
O11 C11 O6 116.6(18) . .
O11 C11 C13 113.8(13) . .
O14 C11 O15 110.5(16) . .
O14 C11 C13 118.7(17) . .
O15 C11 C13 114.8(14) . .
C5 C13 C11 111.0(13) . .
C5 C13 C15 107.8(19) . .
C12 C13 C5 114(2) . .
C12 C13 C11 108.6(17) . .
C12 C13 C15 108(2) . .
C15 C13 C11 107.0(18) . .
C17 C14 C20 119.6(17) . .
C14 C17 C3 121.0(15) . .
C1A C18 C1B 110(2) . .
C1A C18 C1C 113.3(18) . .
C1A C18 C1D 100(2) . .
C1A C18 C19 113.5(19) . .
C1B C18 C1D 126(2) . .
C1C C18 C1B 101.9(14) . .
C19 C18 C1B 105(2) . .
C19 C18 C1C 111.9(17) . .
C19 C18 C1D 102(2) . .
C10 C20 C14 121.1(17) . .

loop_
_geom_bond_atom_site_label_1
_geom_bond_atom_site_label_2
_geom_bond_distance
_geom_bond_site_symmetry_2
Tb1 O3 2.316(13) 20
Tb1 O4 2.468(8) 20
Tb1 O5 2.487(12) .
Tb1 O5 2.494(12) 20
Tb1 O6 2.256(16) .
Tb1 O7 2.469(16) 20
Tb1 O7 2.177(15) .
Tb1 O8 2.297(12) .
Tb1 O9 2.357(12) .
Tb1 O10 2.482(13) 20
Tb1 O13 2.440(13) .
Tb1 O14 2.292(15) .
Fe2 O1 1.9243(19) .
Fe2 O2 2.004(10) .
Fe2 O4 2.052(12) 3
Fe2 O11 2.097(15) 20
Fe2 O12 2.235(15) 2
Fe2 O15 2.058(16) 20
Fe2 O16 1.907(13) .
Fe2 O17 1.882(14) 2
Fe2 O18 2.228(17) .
P1 O2 1.502(11) .
P1 O4 1.529(11) .
P1 O8 1.652(13) .
P1 O9 1.560(13) .
P1 C10 1.767(12) .
O1 Fe2 1.9243(19) 2
O1 Fe2 1.9243(19) 3
O2 Tb1 2.572(9) 20
O3 Tb1 2.316(13) 21
O3 C4 1.148(14) .
O4 Tb1 2.468(8) 21
O4 Fe2 2.052(12) 2
O5 Tb1 2.493(12) 21
O5 O5 1.305(12) 21
O5 O5 1.305(12) 20
O5 C1 1.296(12) .
O6 C11 1.36(2) .
O7 Tb1 2.469(16) 21
O7 C4 1.413(16) .
O8 Tb1 2.529(13) 20
O9 Tb1 2.622(12) 21
O10 Tb1 2.482(13) 21
O10 C4 1.481(17) .
O11 Fe2 2.097(15) 21
O11 C11 1.30(2) .
O12 Fe2 2.235(15) 3
O12 C1C 1.219(17) .
O13 C4 1.241(14) .
O14 C11 1.28(2) .
O15 Fe2 2.058(16) 21
O15 C11 1.41(2) .
O16 C1C 1.252(16) .
O17 Fe2 1.882(14) 3
O17 C1D 1.30(5) .
O18 C1D 1.22(4) .
C1 O5 1.296(12) 3
C1 O5 1.296(12) 21
C1 O5 1.296(12) 19
C1 O5 1.296(12) 20
C1 O5 1.296(12) 2
C1A C18 1.477(17) .
C1B C18 1.543(17) .
C1C C18 1.526(11) .
C1D C18 1.61(4) .
C2 C3 1.42(2) .
C2 C10 1.39(2) .
C3 C17 1.36(3) .
C4 C7 1.504(11) .
C5 C13 1.50(2) .
C6 C7 1.509(16) .
C7 C8 1.522(15) .
C7 C9 1.573(17) .
C7 C16 1.61(3) .
C10 C20 1.37(2) .
C11 C13 1.52(2) .
C12 C13 1.46(3) .
C13 C15 1.52(4) .
C14 C17 1.36(3) .
C14 C20 1.39(2) .
C18 C19 1.513(17) .
